data_7236047
loop_
_publ_author_name
'Wang, Xiaoqing'
'Zhang, Liangliang'
'Yang, Jie'
'Liu, Fuling'
'Dai, Fangna'
'Wang, Rongming'
'Sun, Daofeng'

_publ_section_title
;
 Lanthanide metal--organic frameworks containing a novel flexible ligand
 for luminescence sensing of small organic molecules and selective
 adsorption
;
_journal_issue 24
_journal_name_full 'Journal of Materials Chemistry A'
_journal_page_first 12777
_journal_paper_doi 10.1039/C5TA00061K
_journal_volume 3
_journal_year 2015
_chemical_formula_sum 'C66 H54 Eu2 O15'
_chemical_formula_weight 1391.01
_space_group_IT_number 62
_space_group_name_Hall '-P 2ac 2n'
_space_group_name_H-M_alt 'P n m a'
_symmetry_cell_setting orthorhombic
_symmetry_space_group_name_H-M 'P n m a'
_atom_sites_solution_hydrogens geom
_atom_sites_solution_primary direct
_atom_sites_solution_secondary difmap
_audit_creation_method SHELXL-97
_audit_update_record
;
2014-11-25 deposited with the CCDC.
2015-05-06 downloaded from the CCDC.
;
_cell_angle_alpha 90.00
_cell_angle_beta 90.00
_cell_angle_gamma 90.00
_cell_formula_units_Z 4
_cell_length_a 32.8077(5)
_cell_length_b 35.0306(5)
_cell_length_c 5.73210(15)
_cell_measurement_temperature 293(2)
_cell_volume 6587.8(2)
_computing_structure_refinement 'SHELXL-97 (Sheldrick, 1997)'
_computing_structure_solution 'SHELXS-97 (Sheldrick, 1990)'
_diffrn_ambient_temperature 293(2)
_diffrn_measured_fraction_theta_full 0.987
_diffrn_measured_fraction_theta_max 0.987
_diffrn_radiation_monochromator graphite
_diffrn_radiation_source 'fine-focus sealed tube'
_diffrn_radiation_type CuK\a
_diffrn_radiation_wavelength 1.54184
_diffrn_reflns_av_R_equivalents 0.0413
_diffrn_reflns_av_sigmaI/netI 0.0290
_diffrn_reflns_limit_h_max 39
_diffrn_reflns_limit_h_min -40
_diffrn_reflns_limit_k_max 42
_diffrn_reflns_limit_k_min -27
_diffrn_reflns_limit_l_max 6
_diffrn_reflns_limit_l_min -6
_diffrn_reflns_number 23642
_diffrn_reflns_theta_full 70.46
_diffrn_reflns_theta_max 70.46
_diffrn_reflns_theta_min 3.69
_exptl_absorpt_coefficient_mu 13.997
_exptl_absorpt_correction_T_max 0.4006
_exptl_absorpt_correction_T_min 0.1571
_exptl_absorpt_correction_type multi-scan
_exptl_crystal_colour colourless
_exptl_crystal_density_diffrn 1.402
_exptl_crystal_density_method 'not measured'
_exptl_crystal_description rod
_exptl_crystal_F_000 2784
_exptl_crystal_size_max 0.21
_exptl_crystal_size_mid 0.12
_exptl_crystal_size_min 0.08
_platon_squeeze_details
;
;
_refine_diff_density_max 6.533
_refine_diff_density_min -4.997
_refine_diff_density_rms 0.210
_refine_ls_extinction_method none
_refine_ls_goodness_of_fit_ref 1.093
_refine_ls_hydrogen_treatment mixed
_refine_ls_matrix_type full
_refine_ls_number_parameters 355
_refine_ls_number_reflns 6295
_refine_ls_number_restraints 18
_refine_ls_restrained_S_all 1.091
_refine_ls_R_factor_all 0.1724
_refine_ls_R_factor_gt 0.1415
_refine_ls_shift/su_max 0.036
_refine_ls_shift/su_mean 0.003
_refine_ls_structure_factor_coef Fsqd
_refine_ls_weighting_details 'calc w=1/[\s^2^(Fo^2^)+(0.1939P)^2^+96.0356P] where P=(Fo^2^+2Fc^2^)/3'
_refine_ls_weighting_scheme calc
_refine_ls_wR_factor_gt 0.3691
_refine_ls_wR_factor_ref 0.3963
_reflns_number_gt 4492
_reflns_number_total 6295
_reflns_threshold_expression >2sigma(I)
_cod_data_source_file c5ta00061k2.cif
_cod_data_source_block p
_cod_depositor_comments
;
The following automatic conversions were performed:

data item '_exptl_absorpt_correction_type' value 'Multi-scan' was
changed to 'multi-scan' in accordance with the
/home/saulius/struct/COD-crude-data/automatic-downloads/DataCite-retrospective/RSC/depositions/lib/dictionaries/cif_core.dic
dictionary named 'cif_core.dic' version 2.4.2 last updated on
2011-04-26.

Automatic conversion script
Id: cif_fix_values 6909 2019-04-08 15:41:33Z antanas 
;
_cod_original_sg_symbol_H-M Pnma
_cod_database_code 7236047

loop_
_symmetry_equiv_pos_as_xyz
'x, y, z'
'-x+1/2, -y, z+1/2'
'x+1/2, -y+1/2, -z+1/2'
'-x, y+1/2, -z'
'-x, -y, -z'
'x-1/2, y, -z-1/2'
'-x-1/2, y-1/2, z-1/2'
'x, -y-1/2, z'

loop_
_atom_site_label
_atom_site_type_symbol
_atom_site_fract_x
_atom_site_fract_y
_atom_site_fract_z
_atom_site_U_iso_or_equiv
_atom_site_adp_type
_atom_site_occupancy
_atom_site_symmetry_multiplicity
_atom_site_calc_flag
_atom_site_refinement_flags
Eu1 Eu 0.95634(4) 0.7500 0.1274(6) 0.1487(13) Uani 1 2 d S
Eu2 Eu 0.81795(4) 0.7500 0.4483(3) 0.0716(5) Uani 1 2 d S
O8 O 0.9056(3) 0.7090(3) 0.067(3) 0.113(5) Uani 1 1 d .
O7 O 0.8523(5) 0.7000(3) 0.292(3) 0.102(4) Uani 1 1 d .
O4 O 0.8072(3) 0.7034(2) 0.737(2) 0.074(3) Uani 1 1 d .
C4 C 0.6634(3) 0.5400(3) 0.935(3) 0.056(4) Uani 1 1 d .
O3 O 0.7633(4) 0.7038(3) 0.458(2) 0.086(3) Uani 1 1 d .
C29 C 0.6192(4) 0.4321(3) 0.528(3) 0.057(3) Uani 1 1 d .
C5 C 0.6620(3) 0.5149(3) 0.750(3) 0.071(5) Uani 1 1 d .
C2 C 0.5904(3) 0.5381(3) 0.969(2) 0.048(3) Uani 1 1 d .
C18 C 0.7045(4) 0.5531(5) 1.031(3) 0.081(5) Uani 1 1 d .
H18A H 0.7016 0.5574 1.1973 0.098 Uiso 1 1 calc R
H18B H 0.7239 0.5325 1.0105 0.098 Uiso 1 1 calc R
C25 C 0.7770(5) 0.6888(3) 0.640(4) 0.071(4) Uani 1 1 d .
C33 C 0.6363(4) 0.4176(3) 0.725(3) 0.059(3) Uani 1 1 d .
H33 H 0.6479 0.4342 0.8322 0.070 Uiso 1 1 calc R
C1 C 0.5882(3) 0.5130(3) 0.784(2) 0.046(3) Uani 1 1 d .
C27 C 0.8804(4) 0.6463(3) 0.116(3) 0.060(4) Uani 1 1 d .
C32 C 0.6367(4) 0.3788(3) 0.770(3) 0.058(3) Uani 1 1 d .
H32 H 0.6488 0.3697 0.9054 0.070 Uiso 1 1 calc R
C7 C 0.5469(4) 0.4968(4) 0.716(3) 0.072(5) Uani 1 1 d .
H7A H 0.5415 0.4742 0.8051 0.107 Uiso 1 1 calc R
H7B H 0.5470 0.4906 0.5526 0.107 Uiso 1 1 calc R
H7C H 0.5261 0.5155 0.7459 0.107 Uiso 1 1 calc R
C31 C 0.6014(4) 0.3679(3) 0.417(3) 0.065(4) Uani 1 1 d .
H31 H 0.5894 0.3511 0.3120 0.078 Uiso 1 1 calc R
O6 O 0.8784(5) 0.7500 0.649(3) 0.079(4) Uani 1 2 d S
H6A H 0.9001 0.7441 0.7210 0.095 Uiso 0.50 1 d PR
H6B H 0.8749 0.7738 0.6286 0.095 Uiso 0.50 1 d PR
C3 C 0.6280(3) 0.5535(3) 1.042(3) 0.055(3) Uani 1 1 d .
C8 C 0.7015(5) 0.5011(5) 0.642(5) 0.107(8) Uani 1 1 d .
H8A H 0.7212 0.5214 0.6448 0.160 Uiso 1 1 calc R
H8B H 0.6967 0.4934 0.4840 0.160 Uiso 1 1 calc R
H8C H 0.7117 0.4798 0.7300 0.160 Uiso 1 1 calc R
C10 C 0.5531(4) 0.5502(4) 1.111(3) 0.062(4) Uani 1 1 d .
H10A H 0.5331 0.5298 1.1035 0.074 Uiso 1 1 calc R
H10B H 0.5613 0.5529 1.2727 0.074 Uiso 1 1 calc R
C28 C 0.6209(5) 0.4747(4) 0.463(3) 0.074(4) Uani 1 1 d .
H28A H 0.6441 0.4790 0.3620 0.088 Uiso 1 1 calc R
H28B H 0.5965 0.4812 0.3754 0.088 Uiso 1 1 calc R
C22 C 0.7587(4) 0.6535(3) 0.740(3) 0.063(4) Uani 1 1 d .
C6 C 0.6240(4) 0.5009(3) 0.669(3) 0.053(3) Uani 1 1 d .
C19 C 0.7224(4) 0.5887(4) 0.924(3) 0.069(4) Uani 1 1 d .
C30 C 0.6007(5) 0.4067(4) 0.370(3) 0.065(4) Uani 1 1 d .
H30 H 0.5882 0.4159 0.2357 0.078 Uiso 1 1 calc R
C20 C 0.7085(5) 0.6042(5) 0.728(3) 0.084(5) Uani 1 1 d .
H20 H 0.6859 0.5933 0.6550 0.101 Uiso 1 1 calc R
C21 C 0.7264(5) 0.6360(5) 0.628(4) 0.083(5) Uani 1 1 d .
H21 H 0.7169 0.6456 0.4867 0.099 Uiso 1 1 calc R
C9 C 0.6295(5) 0.5827(5) 1.235(3) 0.078(5) Uani 1 1 d .
H9C H 0.6573 0.5901 1.2623 0.118 Uiso 1 1 calc R
H9D H 0.6184 0.5719 1.3750 0.118 Uiso 1 1 calc R
H9E H 0.6139 0.6047 1.1911 0.118 Uiso 1 1 calc R
O5 O 0.7898(2) 0.7500 0.0835(15) 0.106(6) Uani 1 2 d S
H5A H 0.7810 0.7727 0.0702 0.127 Uiso 0.50 1 d PR
H5B H 0.8010 0.7398 -0.0349 0.127 Uiso 0.50 1 d PR
C24 C 0.7545(2) 0.6062 1.0392(15) 0.084(5) Uani 1 1 d R
H24A H 0.7642 0.5961 1.1785 0.100 Uiso 1 1 calc R
C23 C 0.7724(2) 0.6397 0.9435(15) 0.078(5) Uani 1 1 d R
H23A H 0.7935 0.6519 1.0217 0.094 Uiso 1 1 calc R
C26 C 0.8807(2) 0.6886 0.1596(15) 0.087(6) Uani 1 1 d R
O2 O 0.4826(2) 0.7079 0.6508(15) 0.146(6) Uani 1 1 d RU
C17 C 0.4761(2) 0.6928 0.8728(15) 0.134(8) Uani 1 1 d RU
O1 O 0.4530(2) 0.7083 1.0123(15) 0.189(9) Uani 1 1 d RU
O9 O 1.0210(2) 0.7503 0.3066(15) 0.40(4) Uani 1 2 d SR
H9A H 1.0320 0.7718 0.2882 0.484 Uiso 0.50 1 d PR
H9B H 1.0359 0.7302 0.3006 0.484 Uiso 0.50 1 d PR
C11 C 0.5330(3) 0.5868(2) 1.0347(19) 0.066(4) Uani 1 1 d G
C16 C 0.5435(3) 0.6056(3) 0.8298(18) 0.074(4) Uani 1 1 d G
H16 H 0.5629 0.5951 0.7306 0.089 Uiso 1 1 calc R
C15 C 0.5249(3) 0.6400(3) 0.773(2) 0.095(6) Uani 1 1 d G
H15 H 0.5320 0.6526 0.6360 0.113 Uiso 1 1 calc R
C14 C 0.4959(3) 0.6557(2) 0.921(3) 0.118(10) Uani 1 1 d G
C13 C 0.4853(3) 0.6369(3) 1.126(3) 0.129(11) Uani 1 1 d G
H13 H 0.4659 0.6473 1.2253 0.155 Uiso 1 1 calc R
C12 C 0.5039(3) 0.6024(3) 1.183(2) 0.103(7) Uani 1 1 d G
H12 H 0.4968 0.5899 1.3199 0.124 Uiso 1 1 calc R

loop_
_atom_site_aniso_label
_atom_site_aniso_U_11
_atom_site_aniso_U_22
_atom_site_aniso_U_33
_atom_site_aniso_U_23
_atom_site_aniso_U_13
_atom_site_aniso_U_12
Eu1 0.0516(8) 0.0252(6) 0.369(4) 0.000 -0.0573(14) 0.000
Eu2 0.0844(9) 0.0167(5) 0.1137(12) 0.000 0.0315(8) 0.000
O8 0.068(6) 0.027(5) 0.242(17) -0.015(7) 0.035(9) -0.024(5)
O7 0.145(11) 0.021(4) 0.138(11) -0.014(6) 0.037(9) 0.014(6)
O4 0.075(6) 0.033(5) 0.115(9) 0.002(5) 0.002(6) -0.015(4)
C4 0.023(5) 0.030(6) 0.115(11) 0.030(7) -0.008(6) -0.001(4)
O3 0.104(9) 0.052(6) 0.103(9) 0.020(6) 0.006(7) -0.025(6)
C29 0.062(7) 0.014(5) 0.095(10) 0.004(5) 0.014(7) 0.009(5)
C5 0.029(5) 0.026(6) 0.157(15) 0.042(8) 0.022(7) 0.011(4)
C2 0.024(4) 0.020(5) 0.098(9) 0.016(5) -0.001(5) 0.002(3)
C18 0.037(6) 0.070(10) 0.137(15) 0.051(10) -0.018(8) -0.013(6)
C25 0.068(9) 0.025(6) 0.121(13) 0.008(7) 0.020(9) -0.002(6)
C33 0.068(8) 0.020(5) 0.087(10) 0.006(6) 0.005(7) -0.001(5)
C1 0.027(5) 0.021(5) 0.090(9) 0.018(5) 0.002(5) -0.005(4)
C27 0.051(7) 0.016(5) 0.112(11) -0.006(6) 0.004(7) 0.002(4)
C32 0.069(8) 0.028(6) 0.077(9) 0.007(6) 0.000(7) 0.007(5)
C7 0.038(6) 0.042(7) 0.135(14) 0.013(8) -0.007(8) -0.018(5)
C31 0.062(7) 0.023(5) 0.110(12) 0.003(6) -0.017(8) -0.001(5)
O6 0.078(9) 0.030(6) 0.129(13) 0.000 0.028(9) 0.000
C3 0.033(5) 0.031(6) 0.100(10) 0.024(6) -0.006(6) -0.002(4)
C8 0.063(9) 0.052(9) 0.21(2) 0.033(12) 0.061(12) 0.030(7)
C10 0.037(6) 0.049(7) 0.100(11) 0.007(7) 0.013(7) -0.002(5)
C28 0.099(11) 0.029(6) 0.093(11) 0.019(7) 0.021(9) 0.014(7)
C22 0.054(7) 0.028(5) 0.107(11) 0.009(7) 0.011(7) -0.004(5)
C6 0.057(6) 0.013(4) 0.090(9) 0.014(5) 0.009(7) 0.005(4)
C19 0.036(6) 0.043(7) 0.128(13) 0.033(8) -0.011(7) -0.013(5)
C30 0.078(9) 0.045(7) 0.072(9) 0.013(7) -0.006(7) 0.019(6)
C20 0.066(9) 0.069(10) 0.118(14) 0.034(10) -0.022(9) -0.030(8)
C21 0.077(10) 0.063(9) 0.108(13) 0.027(9) -0.020(10) -0.024(8)
C9 0.068(9) 0.055(9) 0.112(13) 0.010(9) -0.017(9) -0.016(7)
O5 0.141(17) 0.047(9) 0.129(16) 0.000 0.028(13) 0.000
C24 0.050(7) 0.051(8) 0.150(16) 0.035(9) -0.024(9) -0.009(6)
C23 0.062(8) 0.044(7) 0.128(14) 0.018(9) -0.007(9) -0.014(6)
C26 0.074(9) 0.017(6) 0.171(17) -0.015(8) 0.011(11) 0.008(6)
O2 0.146(6) 0.145(6) 0.147(6) 0.0000(10) -0.0005(10) 0.0003(10)
C17 0.133(8) 0.133(8) 0.134(8) -0.0003(10) 0.0002(10) -0.0001(10)
O1 0.189(9) 0.189(9) 0.190(9) 0.0001(10) 0.0002(10) 0.0001(10)
O9 0.046(14) 0.41(7) 0.76(13) 0.000 -0.01(4) 0.000
C11 0.039(6) 0.039(7) 0.119(13) -0.010(7) 0.008(7) 0.003(5)
C16 0.063(9) 0.062(9) 0.097(12) -0.004(8) -0.020(8) 0.028(7)
C15 0.092(12) 0.043(8) 0.148(17) 0.008(10) -0.022(12) 0.018(8)
C14 0.038(7) 0.038(8) 0.28(3) -0.021(13) -0.015(12) 0.007(6)
C13 0.052(9) 0.043(9) 0.29(3) -0.055(15) 0.040(14) 0.003(7)
C12 0.069(10) 0.058(9) 0.18(2) -0.032(11) 0.052(12) -0.013(8)

loop_
_atom_type_symbol
_atom_type_description
_atom_type_scat_dispersion_real
_atom_type_scat_dispersion_imag
_atom_type_scat_source
C C 0.0181 0.0091 'International Tables Vol C Tables 4.2.6.8 and 6.1.1.4'
H H 0.0000 0.0000 'International Tables Vol C Tables 4.2.6.8 and 6.1.1.4'
Eu Eu -8.9294 11.1857 'International Tables Vol C Tables 4.2.6.8 and 6.1.1.4'
O O 0.0492 0.0322 'International Tables Vol C Tables 4.2.6.8 and 6.1.1.4'

loop_
_geom_angle_atom_site_label_1
_geom_angle_atom_site_label_2
_geom_angle_atom_site_label_3
_geom_angle
_geom_angle_site_symmetry_1
_geom_angle_site_symmetry_3
O8 Eu1 O8 80.3(6) . 8_575
O8 Eu1 O2 125.2(5) . 3_565
O8 Eu1 O2 76.3(4) 8_575 3_565
O8 Eu1 O2 76.3(4) . 6_656
O8 Eu1 O2 125.2(5) 8_575 6_656
O2 Eu1 O2 78.2(3) 3_565 6_656
O8 Eu1 O9 138.0(4) . .
O8 Eu1 O9 137.6(4) 8_575 .
O2 Eu1 O9 87.9(3) 3_565 .
O2 Eu1 O9 88.1(3) 6_656 .
O8 Eu1 O1 117.8(4) . 3_566
O8 Eu1 O1 73.9(5) 8_575 3_566
O2 Eu1 O1 102.05(8) 3_565 3_566
O2 Eu1 O1 159.5(3) 6_656 3_566
O9 Eu1 O1 71.40(16) . 3_566
O8 Eu1 O1 73.9(5) . 6_657
O8 Eu1 O1 117.8(4) 8_575 6_657
O2 Eu1 O1 159.5(3) 3_565 6_657
O2 Eu1 O1 102.05(8) 6_656 6_657
O9 Eu1 O1 71.67(16) . 6_657
O1 Eu1 O1 70.4(2) 3_566 6_657
O7 Eu2 O7 101.1(7) 8_575 .
O7 Eu2 O5 80.7(4) 8_575 .
O7 Eu2 O5 80.7(4) . .
O7 Eu2 O6 76.6(5) 8_575 .
O7 Eu2 O6 76.6(5) . .
O5 Eu2 O6 143.9(4) . .
O7 Eu2 O4 79.4(4) 8_575 8_575
O7 Eu2 O4 152.9(5) . 8_575
O5 Eu2 O4 125.6(3) . 8_575
O6 Eu2 O4 77.1(4) . 8_575
O7 Eu2 O4 152.9(5) 8_575 .
O7 Eu2 O4 79.4(4) . .
O5 Eu2 O4 125.6(3) . .
O6 Eu2 O4 77.1(4) . .
O4 Eu2 O4 88.0(5) 8_575 .
O7 Eu2 O3 153.5(5) 8_575 .
O7 Eu2 O3 82.0(5) . .
O5 Eu2 O3 73.8(3) . .
O6 Eu2 O3 129.1(4) . .
O4 Eu2 O3 109.7(4) 8_575 .
O4 Eu2 O3 53.6(4) . .
O7 Eu2 O3 82.0(5) 8_575 8_575
O7 Eu2 O3 153.5(5) . 8_575
O5 Eu2 O3 73.8(3) . 8_575
O6 Eu2 O3 129.1(4) . 8_575
O4 Eu2 O3 53.6(4) 8_575 8_575
O4 Eu2 O3 109.7(4) . 8_575
O3 Eu2 O3 84.1(6) . 8_575
O7 Eu2 C25 179.4(5) 8_575 .
O7 Eu2 C25 78.4(4) . .
O5 Eu2 C25 99.6(4) . .
O6 Eu2 C25 102.8(5) . .
O4 Eu2 C25 100.8(4) 8_575 .
O4 Eu2 C25 26.7(5) . .
O3 Eu2 C25 26.9(5) . .
O3 Eu2 C25 98.6(4) 8_575 .
O7 Eu2 C25 78.4(4) 8_575 8_575
O7 Eu2 C25 179.4(5) . 8_575
O5 Eu2 C25 99.6(4) . 8_575
O6 Eu2 C25 102.8(5) . 8_575
O4 Eu2 C25 26.7(5) 8_575 8_575
O4 Eu2 C25 100.8(4) . 8_575
O3 Eu2 C25 98.6(4) . 8_575
O3 Eu2 C25 26.9(5) 8_575 8_575
C25 Eu2 C25 102.0(6) . 8_575
C26 O8 Eu1 145.0(13) . .
C26 O7 Eu2 147.8(8) . .
C25 O4 Eu2 95.2(10) . .
C5 C4 C3 121.6(11) . .
C5 C4 C18 119.9(13) . .
C3 C4 C18 118.5(15) . .
C25 O3 Eu2 92.0(9) . .
C33 C29 C30 118.6(11) . .
C33 C29 C28 123.3(13) . .
C30 C29 C28 118.0(13) . .
C4 C5 C6 120.3(11) . .
C4 C5 C8 119.2(15) . .
C6 C5 C8 120.5(17) . .
C1 C2 C3 121.2(11) . .
C1 C2 C10 122.9(10) . .
C3 C2 C10 115.8(12) . .
C19 C18 C4 116.4(12) . .
O4 C25 O3 118.9(13) . .
O4 C25 C22 119.3(16) . .
O3 C25 C22 121.8(15) . .
O4 C25 Eu2 58.0(7) . .
O3 C25 Eu2 61.1(7) . .
C22 C25 Eu2 174.1(10) . .
C29 C33 C32 121.8(14) . .
C2 C1 C6 120.6(10) . .
C2 C1 C7 118.9(11) . .
C6 C1 C7 120.5(12) . .
C32 C27 C31 118.6(11) 2_664 2_664
C32 C27 C26 121.9(12) 2_664 .
C31 C27 C26 119.5(11) 2_664 .
C27 C32 C33 120.5(14) 2_665 .
C27 C31 C30 121.4(13) 2_665 .
C4 C3 C2 118.0(13) . .
C4 C3 C9 121.5(12) . .
C2 C3 C9 120.4(12) . .
C11 C10 C2 115.5(11) . .
C6 C28 C29 113.8(12) . .
C23 C22 C21 120.2(12) . .
C23 C22 C25 120.0(13) . .
C21 C22 C25 119.8(15) . .
C1 C6 C5 118.2(13) . .
C1 C6 C28 119.8(12) . .
C5 C6 C28 122.1(13) . .
C20 C19 C24 118.9(11) . .
C20 C19 C18 123.2(13) . .
C24 C19 C18 117.8(12) . .
C31 C30 C29 119.1(13) . .
C19 C20 C21 122.1(15) . .
C22 C21 C20 119.4(16) . .
C19 C24 C23 119.7(6) . .
C22 C23 C24 119.6(6) . .
O8 C26 O7 125.1(8) . .
O8 C26 C27 120.8(9) . .
O7 C26 C27 114.1(8) . .
C17 O2 Eu1 143.62(19) . 6_556
O1 C17 O2 121.4 . .
O1 C17 C14 122.5(7) . .
O2 C17 C14 115.9(7) . .
C17 O1 Eu1 139.50(16) . 6_557
C16 C11 C12 120.0 . .
C16 C11 C10 122.6(8) . .
C12 C11 C10 117.3(8) . .
C11 C16 C15 120.0 . .
C14 C15 C16 120.0 . .
C13 C14 C15 120.0 . .
C13 C14 C17 117.8(9) . .
C15 C14 C17 122.2(9) . .
C12 C13 C14 120.0 . .
C13 C12 C11 120.0 . .

loop_
_geom_bond_atom_site_label_1
_geom_bond_atom_site_label_2
_geom_bond_distance
_geom_bond_site_symmetry_2
Eu1 O8 2.226(10) .
Eu1 O8 2.226(10) 8_575
Eu1 O2 2.337(7) 3_565
Eu1 O2 2.337(7) 6_656
Eu1 O9 2.356(7) .
Eu1 O1 2.531(8) 3_566
Eu1 O1 2.531(8) 6_657
Eu2 O7 2.268(10) 8_575
Eu2 O7 2.268(10) .
Eu2 O5 2.286(8) .
Eu2 O6 2.290(18) .
Eu2 O4 2.349(10) 8_575
Eu2 O4 2.349(10) .
Eu2 O3 2.415(11) .
Eu2 O3 2.415(11) 8_575
Eu2 C25 2.758(13) .
Eu2 C25 2.758(13) 8_575
O8 C26 1.209(12) .
O7 C26 1.265(14) .
O4 C25 1.246(19) .
C4 C5 1.38(2) .
C4 C3 1.395(18) .
C4 C18 1.526(17) .
O3 C25 1.25(2) .
C29 C33 1.35(2) .
C29 C30 1.41(2) .
C29 C28 1.541(15) .
C5 C6 1.418(19) .
C5 C8 1.516(18) .
C2 C1 1.376(18) .
C2 C3 1.409(15) .
C2 C10 1.531(17) .
C18 C19 1.507(17) .
C25 C22 1.490(17) .
C33 C32 1.384(16) .
C1 C6 1.412(17) .
C1 C7 1.523(15) .
C27 C32 1.37(2) 2_664
C27 C31 1.38(2) 2_664
C27 C26 1.503(11) .
C32 C27 1.37(2) 2_665
C31 C27 1.38(2) 2_665
C31 C30 1.387(17) .
C3 C9 1.51(2) .
C10 C11 1.507(15) .
C28 C6 1.50(2) .
C22 C23 1.341(18) .
C22 C21 1.38(2) .
C19 C20 1.33(2) .
C19 C24 1.385(15) .
C20 C21 1.39(2) .
C24 C23 1.4236 .
O2 C17 1.3954 .
O2 Eu1 2.337(7) 6_556
C17 O1 1.2282 .
C17 C14 1.479(7) .
O1 Eu1 2.531(8) 6_557
C11 C16 1.3900 .
C11 C12 1.3900 .
C16 C15 1.3900 .
C15 C14 1.3900 .
C14 C13 1.3900 .
C13 C12 1.3900 .

loop_
_platon_squeeze_void_nr
_platon_squeeze_void_average_x
_platon_squeeze_void_average_y
_platon_squeeze_void_average_z
_platon_squeeze_void_volume
_platon_squeeze_void_count_electrons
_platon_squeeze_void_content
1 0.131 0.750 0.756 279 49 ' '
2 0.206 0.065 0.391 18 1 ' '
3 0.206 0.435 0.391 18 1 ' '
4 0.294 0.565 -0.108 18 1 ' '
5 0.294 0.935 -0.108 18 1 ' '
6 0.368 0.250 0.215 279 48 ' '
7 0.631 0.750 0.731 279 48 ' '
8 0.706 0.065 0.108 18 1 ' '
9 0.706 0.435 0.108 18 1 ' '
10 0.794 0.565 0.608 18 1 ' '
11 0.794 0.935 0.608 18 1 ' '
12 0.868 0.250 0.276 279 48 ' '
